data_4028706
loop_
_publ_author_name
'Dominik Hager'
'Christian Paulitz'
'J\"org Tiebes'
'Peter Mayer'
'Dirk Trauner'

_publ_section_title
;
 Total Synthesis of Herbicidin C and Aureonuclemycin: Impasses and New
 Avenues
;
_journal_name_full 'Journal of Organic Chemistry'
_journal_page_first 10784
_journal_page_last 10801
_journal_paper_doi 10.1021/jo401706r
_journal_volume 78
_journal_year 2013
_chemical_absolute_configuration syn
_chemical_formula_moiety 'C34 H36 O10'
_chemical_formula_sum 'C34 H36 O10'
_chemical_formula_weight 604.644
_space_group_IT_number 78
_symmetry_cell_setting tetragonal
_symmetry_Int_Tables_number 78
_symmetry_space_group_name_Hall 'P 4cw'
_symmetry_space_group_name_H-M 'P 43'
_atom_sites_solution_hydrogens geom
_atom_sites_solution_primary direct
_atom_sites_solution_secondary difmap
_audit_block_code C34H36O10_pn086_trauner
_audit_creation_date 16-Mar-11
_audit_creation_method 'form98_non/compatible with shelxl97-2'
_audit_update_record 18-Mar-11
_cell_angle_alpha 90.00
_cell_angle_beta 90.00
_cell_angle_gamma 90.00
_cell_formula_units_Z 4
_cell_length_a 13.3203(3)
_cell_length_b 13.3203(3)
_cell_length_c 18.4658(3)
_cell_measurement_reflns_used 11094
_cell_measurement_temperature 173(2)
_cell_measurement_theta_max 25.350
_cell_measurement_theta_min 3.134
_cell_volume 3276.39(12)
_computing_cell_refinement 'HKL Scalepack (Otwinowski & Minor 1997)'
_computing_data_collection 'Collect (Bruker AXS BV, 1997-2004)'
_computing_data_reduction 'HKL Denzo and Scalepack (Otwinowski & Minor 1997)'
_computing_structure_refinement
;
Sheldrick, G. M. (2008).
<i>Acta Cryst.</i> A<b>64</b>, 112--122.
;
_computing_structure_solution
;
A. Altomare, M. C. Burla, M. Camalli, G. L. Cascarano, C. Giacovazzo, A.
Guagliardi, A. G. G. Moliterni, G. Polidori, R. Spagna: SIR97: a new tool for
crystal structure determination and refinement; J. Appl. Crystallogr. 1999,
32, 115-119.
;
_diffrn_ambient_temperature 173(2)
_diffrn_detector_area_resol_mean 9
_diffrn_measured_fraction_theta_full 0.993
_diffrn_measured_fraction_theta_max 0.993
_diffrn_measurement_device '95mm CCD camera on \k-goniostat'
_diffrn_measurement_device_type KappaCCD
_diffrn_measurement_method 'CCD; rotation images; thick slices'
_diffrn_orient_matrix_type 'by Bruker AXS Collect from scalepack cell'
_diffrn_orient_matrix_UB_11 0.0455008
_diffrn_orient_matrix_UB_12 -0.0394704
_diffrn_orient_matrix_UB_13 0.0323204
_diffrn_orient_matrix_UB_21 -0.0592046
_diffrn_orient_matrix_UB_22 -0.0226474
_diffrn_orient_matrix_UB_23 0.0290034
_diffrn_orient_matrix_UB_31 -0.0076194
_diffrn_orient_matrix_UB_32 -0.0597291
_diffrn_orient_matrix_UB_33 -0.0323553
_diffrn_radiation_collimation 0.20
_diffrn_radiation_monochromator 'MONTEL, graded multilayered x-ray optics'
_diffrn_radiation_source 'rotating anode'
_diffrn_radiation_type MoK\a
_diffrn_radiation_wavelength 0.71073
_diffrn_reflns_av_R_equivalents 0.0395
_diffrn_reflns_av_sigmaI/netI 0.0338
_diffrn_reflns_limit_h_max 15
_diffrn_reflns_limit_h_min -16
_diffrn_reflns_limit_k_max 16
_diffrn_reflns_limit_k_min -16
_diffrn_reflns_limit_l_max 22
_diffrn_reflns_limit_l_min -22
_diffrn_reflns_number 20777
_diffrn_reflns_theta_full 25.32
_diffrn_reflns_theta_max 25.32
_diffrn_reflns_theta_min 3.25
_diffrn_source_current 55.00
_diffrn_source_power 3.025
_diffrn_source_type 'FR 591 generator'
_diffrn_source_voltage 55.00
_exptl_absorpt_coefficient_mu 0.090
_exptl_absorpt_correction_type none
_exptl_crystal_colour colourless
_exptl_crystal_density_diffrn 1.22580(4)
_exptl_crystal_description rod
_exptl_crystal_F_000 1280
_exptl_crystal_size_max 0.38
_exptl_crystal_size_mid 0.14
_exptl_crystal_size_min 0.12
_refine_diff_density_max 0.309
_refine_diff_density_min -0.205
_refine_diff_density_rms 0.044
_refine_ls_abs_structure_details 'Flack H D (1983), Acta Cryst. A39, 876-881'
_refine_ls_abs_structure_Flack 0.5(13)
_refine_ls_extinction_coef 0.014(2)
_refine_ls_extinction_method SHELXL
_refine_ls_goodness_of_fit_ref 1.021
_refine_ls_hydrogen_treatment constr
_refine_ls_matrix_type full
_refine_ls_number_parameters 360
_refine_ls_number_reflns 5911
_refine_ls_number_restraints 2
_refine_ls_restrained_S_all 1.020
_refine_ls_R_factor_all 0.0800
_refine_ls_R_factor_gt 0.0606
_refine_ls_shift/su_max 0.004
_refine_ls_shift/su_mean 0.000
_refine_ls_structure_factor_coef Fsqd
_refine_ls_weighting_details 'calc w=1/[\s^2^(Fo^2^)+(0.0961P)^2^+1.1933P] where P=(Fo^2^+2Fc^2^)/3'
_refine_ls_weighting_scheme calc
_refine_ls_wR_factor_gt 0.1585
_refine_ls_wR_factor_ref 0.1727
_reflns_number_gt 4680
_reflns_number_total 5911
_reflns_threshold_expression >2sigma(I)
_cod_data_source_file jo401706r_si_002_1.cif
_cod_data_source_block pn086
_cod_original_cell_volume 3276.39(11)
_cod_database_code 4028706

loop_
_symmetry_equiv_pos_as_xyz
'x, y, z'
'-x, -y, z-1/2'
'-y, x, z-1/4'
'y, -x, z-3/4'

loop_
_atom_site_label
_atom_site_type_symbol
_atom_site_fract_x
_atom_site_fract_y
_atom_site_fract_z
_atom_site_U_iso_or_equiv
_atom_site_adp_type
_atom_site_occupancy
_atom_site_symmetry_multiplicity
_atom_site_calc_flag
_atom_site_refinement_flags
_atom_site_disorder_assembly
_atom_site_disorder_group
O2 O 0.37470(18) 0.85067(19) 0.73597(14) 0.0602(6) Uani 1 1 d . . .
O3 O 0.48632(18) 0.80699(16) 0.61027(12) 0.0513(6) Uani 1 1 d . B .
O4 O 0.5661(2) 1.05804(18) 0.65232(17) 0.0709(7) Uani 1 1 d . . .
O5 O 0.6268(2) 0.94866(19) 0.57145(17) 0.0767(8) Uani 1 1 d . . .
O6 O 0.49211(17) 0.67009(16) 0.73351(11) 0.0477(5) Uani 1 1 d . B .
O7 O 0.66522(17) 0.68759(19) 0.73026(13) 0.0579(6) Uani 1 1 d . B .
H7 H 0.6720 0.6826 0.7753 0.087 Uiso 1 1 calc R . .
O8 O 0.32279(19) 0.67067(17) 0.63406(13) 0.0565(6) Uani 1 1 d . B .
H8 H 0.3623 0.7193 0.6391 0.085 Uiso 1 1 calc R . .
O9 O 0.3501(2) 0.45859(17) 0.75440(12) 0.0572(6) Uani 1 1 d . . .
O10 O 0.3427(2) 0.5035(2) 0.87109(13) 0.0682(7) Uani 1 1 d . . .
O1 O 0.64429(18) 0.89351(19) 0.74294(15) 0.0637(7) Uani 1 1 d . . .
C8 C 0.5594(3) 0.8321(3) 0.75548(19) 0.0528(8) Uani 1 1 d . B .
H8A H 0.5501 0.8197 0.8085 0.063 Uiso 1 1 calc R . .
C9 C 0.4714(3) 0.8931(3) 0.72478(19) 0.0546(8) Uani 1 1 d . B .
H9 H 0.4727 0.9616 0.7468 0.066 Uiso 1 1 calc R . .
C10 C 0.4835(3) 0.9034(2) 0.64254(19) 0.0526(8) Uani 1 1 d . . .
H10 H 0.4206 0.9360 0.6247 0.063 Uiso 1 1 calc R C .
C11 C 0.5685(3) 0.9698(3) 0.6182(2) 0.0603(9) Uani 1 1 d . C .
C12 C 0.6480(4) 1.1258(3) 0.6355(4) 0.0946(16) Uani 1 1 d . . .
H12A H 0.6480 1.1403 0.5834 0.142 Uiso 1 1 calc R . .
H12B H 0.7119 1.0944 0.6489 0.142 Uiso 1 1 calc R . .
H12C H 0.6395 1.1884 0.6626 0.142 Uiso 1 1 calc R . .
C20 C 0.5735(2) 0.7332(3) 0.71463(17) 0.0478(8) Uani 1 1 d . . .
C21 C 0.5676(3) 0.7420(2) 0.63270(18) 0.0497(8) Uani 1 1 d . B .
H21 H 0.6333 0.7628 0.6110 0.060 Uiso 1 1 calc R . .
C22 C 0.5385(3) 0.6366(2) 0.61091(18) 0.0527(8) Uani 1 1 d . . .
H22A H 0.5987 0.5953 0.6013 0.063 Uiso 1 1 calc R B .
H22B H 0.4958 0.6374 0.5670 0.063 Uiso 1 1 calc R . .
C23 C 0.4795(3) 0.5956(2) 0.67677(18) 0.0511(8) Uani 1 1 d . B .
H23 H 0.5090 0.5301 0.6926 0.061 Uiso 1 1 calc R . .
C24 C 0.3669(3) 0.5832(3) 0.66364(18) 0.0554(9) Uani 1 1 d . . .
H24 H 0.3575 0.5273 0.6281 0.066 Uiso 1 1 calc R B .
C25 C 0.3104(3) 0.5556(3) 0.73274(19) 0.0543(8) Uani 1 1 d . B .
H25 H 0.3253 0.6063 0.7712 0.065 Uiso 1 1 calc R A 6
C28 C 0.3609(2) 0.4410(3) 0.82550(16) 0.0466(7) Uani 1 1 d . . .
C29 C 0.3975(2) 0.3379(3) 0.84056(16) 0.0486(8) Uani 1 1 d . . .
C30 C 0.3984(3) 0.3053(3) 0.91219(18) 0.0598(9) Uani 1 1 d . . .
H30 H 0.3747 0.3478 0.9498 0.072 Uiso 1 1 calc R . .
C31 C 0.4338(4) 0.2112(3) 0.9279(2) 0.0781(12) Uani 1 1 d . . .
H31 H 0.4335 0.1880 0.9765 0.094 Uiso 1 1 calc R . .
C32 C 0.4699(5) 0.1502(4) 0.8739(3) 0.0997(17) Uani 1 1 d . . .
H32 H 0.4948 0.0854 0.8856 0.120 Uiso 1 1 calc R . .
C33 C 0.4702(5) 0.1823(4) 0.8031(3) 0.0896(15) Uani 1 1 d . . .
H33 H 0.4963 0.1404 0.7660 0.107 Uiso 1 1 calc R . .
C34 C 0.4321(3) 0.2759(3) 0.7864(2) 0.0634(10) Uani 1 1 d . . .
H34 H 0.4299 0.2976 0.7374 0.076 Uiso 1 1 calc R . .
C1B_1 C 0.7249(18) 0.877(2) 0.7985(14) 0.066(7) Uiso 0.221(4) 1 d P B 1
H1A_1 H 0.6976 0.8421 0.8415 0.079 Uiso 0.221(4) 1 calc PR B 1
H1B_1 H 0.7804 0.8365 0.7782 0.079 Uiso 0.221(4) 1 calc PR B 1
C2B_1 C 0.7590(14) 0.9759(13) 0.8172(11) 0.069(5) Uiso 0.221(4) 1 d PG B 1
C3B_1 C 0.8606(14) 0.9989(18) 0.8125(17) 0.171(16) Uiso 0.221(4) 1 d PG B 1
H3B_1 H 0.9063 0.9514 0.7929 0.205 Uiso 0.221(4) 1 calc PR B 1
C4B_1 C 0.8954(15) 1.091(2) 0.8366(19) 0.20(2) Uiso 0.221(4) 1 d PG B 1
H4B_1 H 0.9648 1.1072 0.8334 0.243 Uiso 0.221(4) 1 calc PR B 1
C5B_1 C 0.829(2) 1.1610(16) 0.8653(17) 0.140(12) Uiso 0.221(4) 1 d PG B 1
H5B_1 H 0.8523 1.2243 0.8817 0.168 Uiso 0.221(4) 1 calc PR B 1
C6B_1 C 0.727(2) 1.1380(17) 0.8700(18) 0.178(17) Uiso 0.221(4) 1 d PG B 1
H6B_1 H 0.6813 1.1856 0.8896 0.214 Uiso 0.221(4) 1 calc PR B 1
C7B_1 C 0.6922(13) 1.0455(18) 0.8459(16) 0.22(2) Uiso 0.221(4) 1 d PG B 1
H7B_1 H 0.6228 1.0298 0.8491 0.263 Uiso 0.221(4) 1 calc PR B 1
C1_2 C 0.6903(11) 0.9330(10) 0.8049(7) 0.085(4) Uiso 0.505(14) 1 d P B 2
H11_2 H 0.7154 0.8783 0.8364 0.102 Uiso 0.505(14) 1 calc PR B 2
H12_2 H 0.6421 0.9742 0.8329 0.102 Uiso 0.505(14) 1 calc PR B 2
C2_2 C 0.7766(6) 0.9971(5) 0.7782(5) 0.076(3) Uiso 0.505(14) 1 d PG B 2
C3_2 C 0.8451(6) 0.9701(5) 0.7249(6) 0.084(3) Uiso 0.505(14) 1 d PG B 2
H3_2 H 0.8439 0.9043 0.7051 0.101 Uiso 0.505(14) 1 calc PR B 2
C4_2 C 0.9155(6) 1.0393(6) 0.7005(6) 0.118(4) Uiso 0.505(14) 1 d PG B 2
H4_2 H 0.9623 1.0209 0.6641 0.141 Uiso 0.505(14) 1 calc PR B 2
C5_2 C 0.9173(7) 1.1356(6) 0.7295(6) 0.111(4) Uiso 0.505(14) 1 d PG B 2
H5_2 H 0.9654 1.1830 0.7129 0.133 Uiso 0.505(14) 1 calc PR B 2
C6_2 C 0.8488(8) 1.1627(5) 0.7828(5) 0.116(5) Uiso 0.505(14) 1 d PG B 2
H6_2 H 0.8501 1.2285 0.8026 0.139 Uiso 0.505(14) 1 calc PR B 2
C7_2 C 0.7784(8) 1.0934(6) 0.8072(4) 0.104(4) Uiso 0.505(14) 1 d PG B 2
H7_2 H 0.7316 1.1119 0.8436 0.124 Uiso 0.505(14) 1 calc PR B 2
C1C_3 C 0.7202(18) 0.911(2) 0.7936(12) 0.059(6) Uiso 0.274(14) 1 d P B 3
H1C1_3 H 0.7527 0.8462 0.8066 0.071 Uiso 0.274(14) 1 calc PR B 3
H1C2_3 H 0.6911 0.9401 0.8382 0.071 Uiso 0.274(14) 1 calc PR B 3
C2C_3 C 0.7993(9) 0.9836(8) 0.7610(7) 0.055(4) Uiso 0.274(14) 1 d PG B 3
C3C_3 C 0.8468(9) 0.9552(7) 0.6972(7) 0.072(5) Uiso 0.274(14) 1 d PG B 3
H3C_3 H 0.8279 0.8948 0.6735 0.086 Uiso 0.274(14) 1 calc PR B 3
C4C_3 C 0.9218(9) 1.0154(9) 0.6679(7) 0.086(6) Uiso 0.274(14) 1 d PG B 3
H4C_3 H 0.9543 0.9960 0.6243 0.103 Uiso 0.274(14) 1 calc PR B 3
C5C_3 C 0.9494(9) 1.1038(9) 0.7025(8) 0.100(7) Uiso 0.274(14) 1 d PG B 3
H5C_3 H 1.0007 1.1449 0.6826 0.120 Uiso 0.274(14) 1 calc PR B 3
C6C_3 C 0.9019(11) 1.1322(8) 0.7664(7) 0.074(5) Uiso 0.274(14) 1 d PG B 3
H6C_3 H 0.9208 1.1926 0.7900 0.089 Uiso 0.274(14) 1 calc PR B 3
C7C_3 C 0.8269(11) 1.0720(9) 0.7956(6) 0.098(7) Uiso 0.274(14) 1 d PG B 3
H7C_3 H 0.7944 1.0914 0.8393 0.118 Uiso 0.274(14) 1 calc PR B 3
C131_4 C 0.3467(4) 0.8429(5) 0.8097(3) 0.0885(15) Uani 0.525(11) 1 d P C 4
H13A_4 H 0.3547 0.9084 0.8343 0.106 Uiso 0.525(11) 1 calc PR C 4
H13B_4 H 0.3889 0.7926 0.8347 0.106 Uiso 0.525(11) 1 calc PR C 4
C141_4 C 0.2352(4) 0.8099(6) 0.8103(4) 0.068(2) Uiso 0.525(11) 1 d PG C 4
C151_4 C 0.1677(4) 0.8413(5) 0.7576(4) 0.073(3) Uiso 0.525(11) 1 d PG C 4
H151_4 H 0.1909 0.8776 0.7166 0.088 Uiso 0.525(11) 1 calc PR C 4
C161_4 C 0.0661(4) 0.8196(6) 0.7649(5) 0.087(3) Uiso 0.525(11) 1 d PG C 4
H161_4 H 0.0199 0.8411 0.7288 0.104 Uiso 0.525(11) 1 calc PR C 4
C171_4 C 0.0320(4) 0.7665(6) 0.8248(5) 0.113(4) Uiso 0.525(11) 1 d PG C 4
H171_4 H -0.0374 0.7517 0.8298 0.136 Uiso 0.525(11) 1 calc PR C 4
C181_4 C 0.0996(6) 0.7351(6) 0.8776(4) 0.118(4) Uiso 0.525(11) 1 d PG C 4
H181_4 H 0.0763 0.6988 0.9186 0.141 Uiso 0.525(11) 1 calc PR C 4
C191_4 C 0.2012(6) 0.7568(6) 0.8703(3) 0.081(3) Uiso 0.525(11) 1 d PG C 4
H191_4 H 0.2473 0.7354 0.9064 0.098 Uiso 0.525(11) 1 calc PR C 4
C132_5 C 0.3467(4) 0.8429(5) 0.8097(3) 0.0885(15) Uani 0.475(11) 1 d P C 5
H13A_5 H 0.3727 0.9029 0.8351 0.106 Uiso 0.475(11) 1 calc PR C 5
H13B_5 H 0.3816 0.7838 0.8303 0.106 Uiso 0.475(11) 1 calc PR C 5
C142_5 C 0.2422(4) 0.8337(6) 0.8266(4) 0.059(2) Uiso 0.475(11) 1 d PG C 5
C152_5 C 0.1645(5) 0.8811(5) 0.7898(4) 0.084(3) Uiso 0.475(11) 1 d PG C 5
H152_5 H 0.1791 0.9280 0.7525 0.100 Uiso 0.475(11) 1 calc PR C 5
C162_5 C 0.0653(4) 0.8598(6) 0.8075(5) 0.096(4) Uiso 0.475(11) 1 d PG C 5
H162_5 H 0.0122 0.8921 0.7823 0.116 Uiso 0.475(11) 1 calc PR C 5
C172_5 C 0.0439(5) 0.7911(6) 0.8620(5) 0.102(4) Uiso 0.475(11) 1 d PG C 5
H172_5 H -0.0239 0.7766 0.8741 0.122 Uiso 0.475(11) 1 calc PR C 5
C182_5 C 0.1216(6) 0.7438(6) 0.8989(5) 0.135(6) Uiso 0.475(11) 1 d PG C 5
H182_5 H 0.1070 0.6969 0.9361 0.162 Uiso 0.475(11) 1 calc PR C 5
C192_5 C 0.2208(5) 0.7651(6) 0.8811(4) 0.124(6) Uiso 0.475(11) 1 d PG C 5
H192_5 H 0.2739 0.7327 0.9063 0.149 Uiso 0.475(11) 1 calc PR C 5
C261_6 C 0.1991(4) 0.5477(4) 0.7225(2) 0.0806(13) Uani 0.633(13) 1 d P B 6
H261_6 H 0.1675 0.6101 0.7125 0.097 Uiso 0.633(13) 1 calc PR B 6
C271_6 C 0.1435(6) 0.4799(7) 0.7245(5) 0.085(3) Uiso 0.633(13) 1 d P B 6
H27A_6 H 0.1679 0.4143 0.7342 0.103 Uiso 0.633(13) 1 calc PR B 6
H27B_6 H 0.0738 0.4904 0.7164 0.103 Uiso 0.633(13) 1 calc PR B 6
C262_7 C 0.1991(4) 0.5477(4) 0.7225(2) 0.0806(13) Uani 0.367(13) 1 d P B 7
H262_7 H 0.1861 0.4947 0.6894 0.097 Uiso 0.367(13) 1 calc PR B 7
C272_7 C 0.1250(12) 0.5812(11) 0.7395(9) 0.090(5) Uiso 0.367(13) 1 d P B 7
H27A_7 H 0.1235 0.6355 0.7727 0.108 Uiso 0.367(13) 1 calc PR B 7
H27B_7 H 0.0641 0.5550 0.7205 0.108 Uiso 0.367(13) 1 calc PR B 7

loop_
_atom_site_aniso_label
_atom_site_aniso_U_11
_atom_site_aniso_U_22
_atom_site_aniso_U_33
_atom_site_aniso_U_23
_atom_site_aniso_U_13
_atom_site_aniso_U_12
O2 0.0578(14) 0.0718(15) 0.0509(14) -0.0036(12) 0.0057(11) 0.0032(11)
O3 0.0703(15) 0.0439(12) 0.0398(12) -0.0035(9) -0.0019(10) 0.0041(10)
O4 0.0894(19) 0.0439(13) 0.0794(18) -0.0104(12) 0.0083(15) -0.0018(13)
O5 0.096(2) 0.0496(14) 0.084(2) -0.0031(14) 0.0330(17) 0.0013(14)
O6 0.0601(13) 0.0510(12) 0.0321(11) -0.0032(9) 0.0040(10) -0.0009(10)
O7 0.0570(14) 0.0689(15) 0.0479(13) 0.0036(12) 0.0046(11) 0.0144(11)
O8 0.0732(16) 0.0488(13) 0.0474(13) 0.0018(11) -0.0081(11) -0.0037(11)
O9 0.0874(17) 0.0531(13) 0.0311(12) -0.0033(10) 0.0047(11) -0.0095(12)
O10 0.0890(18) 0.0803(18) 0.0354(13) -0.0114(12) -0.0010(12) 0.0158(14)
O1 0.0605(14) 0.0713(16) 0.0593(16) -0.0116(13) -0.0028(12) -0.0114(12)
C8 0.0530(19) 0.062(2) 0.0433(18) -0.0076(15) 0.0000(14) -0.0016(15)
C9 0.062(2) 0.0538(19) 0.0483(19) -0.0117(15) 0.0062(16) 0.0039(15)
C10 0.063(2) 0.0419(17) 0.0529(19) -0.0056(15) 0.0000(16) 0.0053(14)
C11 0.083(3) 0.0434(18) 0.055(2) -0.0018(16) 0.0053(19) 0.0054(17)
C12 0.102(4) 0.051(2) 0.130(5) -0.003(3) 0.003(3) -0.008(2)
C20 0.0514(19) 0.0520(19) 0.0399(18) 0.0014(13) 0.0056(14) 0.0055(14)
C21 0.061(2) 0.0500(18) 0.0381(17) -0.0008(14) 0.0094(14) 0.0075(14)
C22 0.074(2) 0.0472(18) 0.0366(17) -0.0004(13) 0.0076(16) 0.0067(16)
C23 0.072(2) 0.0474(17) 0.0334(15) -0.0022(13) 0.0037(15) 0.0060(16)
C24 0.079(2) 0.0484(18) 0.0391(18) -0.0041(14) 0.0005(16) -0.0047(16)
C25 0.069(2) 0.0554(19) 0.0388(17) 0.0012(15) -0.0002(16) -0.0058(16)
C28 0.0501(18) 0.058(2) 0.0311(16) -0.0035(14) -0.0006(13) -0.0105(15)
C29 0.0512(18) 0.061(2) 0.0335(16) 0.0009(14) 0.0031(13) -0.0136(15)
C30 0.068(2) 0.077(3) 0.0346(18) -0.0038(16) -0.0029(15) -0.0039(19)
C31 0.113(3) 0.077(3) 0.044(2) 0.014(2) -0.008(2) 0.000(2)
C32 0.174(5) 0.067(3) 0.058(3) 0.006(2) 0.001(3) 0.019(3)
C33 0.149(5) 0.062(3) 0.058(3) -0.008(2) 0.012(3) 0.016(3)
C34 0.091(3) 0.058(2) 0.0412(19) -0.0005(16) 0.0074(18) -0.0063(19)
C131_4 0.075(3) 0.136(5) 0.055(3) -0.006(3) 0.013(2) 0.008(3)
C132_5 0.075(3) 0.136(5) 0.055(3) -0.006(3) 0.013(2) 0.008(3)
C261_6 0.078(3) 0.117(4) 0.047(2) 0.011(2) 0.002(2) -0.003(3)
C262_7 0.078(3) 0.117(4) 0.047(2) 0.011(2) 0.002(2) -0.003(3)

loop_
_atom_type_symbol
_atom_type_description
_atom_type_scat_dispersion_real
_atom_type_scat_dispersion_imag
_atom_type_scat_source
C C 0.0033 0.0016 'International Tables Vol C Tables 4.2.6.8 and 6.1.1.4'
H H 0.0000 0.0000 'International Tables Vol C Tables 4.2.6.8 and 6.1.1.4'
O O 0.0106 0.0060 'International Tables Vol C Tables 4.2.6.8 and 6.1.1.4'

loop_
_exptl_crystal_face_index_h
_exptl_crystal_face_index_k
_exptl_crystal_face_index_l
_exptl_crystal_face_perp_dist
1 -19 0 0.059000
0 1 0 0.078000
1 0 0 0.081000
-1 0 0 0.042000
0 0 1 0.158000
0 0 -1 0.223000
3 -5 -1 0.089000
-2 3 0 0.067000

loop_
_geom_angle_atom_site_label_1
_geom_angle_atom_site_label_2
_geom_angle_atom_site_label_3
_geom_angle
C131_4 O2 C9 114.1(3)
C10 O3 C21 116.2(3)
C11 O4 C12 115.4(3)
C20 O6 C23 108.5(2)
C20 O7 H7 109.5
C24 O8 H8 109.5
C28 O9 C25 117.6(3)
C1C_3 O1 C1_2 22.2(11)
C1C_3 O1 C8 124.3(10)
C1_2 O1 C8 115.7(6)
C1C_3 O1 C1B_1 17.8(12)
C1_2 O1 C1B_1 35.3(11)
C8 O1 C1B_1 112.0(11)
O1 C8 C20 108.6(3)
O1 C8 C9 104.1(3)
C20 C8 C9 111.5(3)
O1 C8 H8A 110.8
C20 C8 H8A 110.8
C9 C8 H8A 110.8
O2 C9 C10 106.0(3)
O2 C9 C8 115.4(3)
C10 C9 C8 109.5(3)
O2 C9 H9 108.6
C10 C9 H9 108.6
C8 C9 H9 108.6
O3 C10 C11 112.8(3)
O3 C10 C9 109.8(3)
C11 C10 C9 115.3(3)
O3 C10 H10 106.1
C11 C10 H10 106.1
C9 C10 H10 106.1
O5 C11 O4 124.4(4)
O5 C11 C10 124.5(3)
O4 C11 C10 111.0(3)
O4 C12 H12A 109.5
O4 C12 H12B 109.5
H12A C12 H12B 109.5
O4 C12 H12C 109.5
H12A C12 H12C 109.5
H12B C12 H12C 109.5
O7 C20 O6 111.2(3)
O7 C20 C21 106.5(3)
O6 C20 C21 104.6(3)
O7 C20 C8 112.4(3)
O6 C20 C8 107.3(2)
C21 C20 C8 114.7(3)
O3 C21 C22 106.7(3)
O3 C21 C20 111.7(3)
C22 C21 C20 101.9(3)
O3 C21 H21 112.0
C22 C21 H21 112.0
C20 C21 H21 112.0
C21 C22 C23 104.5(3)
C21 C22 H22A 110.9
C23 C22 H22A 110.9
C21 C22 H22B 110.9
C23 C22 H22B 110.9
H22A C22 H22B 108.9
O6 C23 C24 107.6(3)
O6 C23 C22 105.4(3)
C24 C23 C22 114.3(3)
O6 C23 H23 109.8
C24 C23 H23 109.8
C22 C23 H23 109.8
O8 C24 C25 108.5(3)
O8 C24 C23 112.3(3)
C25 C24 C23 112.2(3)
O8 C24 H24 107.9
C25 C24 H24 107.9
C23 C24 H24 107.9
O9 C25 C261_6 109.5(3)
O9 C25 C24 105.3(3)
C261_6 C25 C24 113.6(3)
O9 C25 H25 109.4
C261_6 C25 H25 109.4
C24 C25 H25 109.4
O10 C28 O9 122.7(3)
O10 C28 C29 125.0(3)
O9 C28 C29 112.4(3)
C34 C29 C30 120.0(4)
C34 C29 C28 122.0(3)
C30 C29 C28 118.0(3)
C31 C30 C29 119.3(4)
C31 C30 H30 120.4
C29 C30 H30 120.4
C30 C31 C32 120.6(4)
C30 C31 H31 119.7
C32 C31 H31 119.7
C31 C32 C33 120.5(5)
C31 C32 H32 119.8
C33 C32 H32 119.8
C32 C33 C34 119.4(4)
C32 C33 H33 120.3
C34 C33 H33 120.3
C29 C34 C33 120.2(4)
C29 C34 H34 119.9
C33 C34 H34 119.9
C2B_1 C1B_1 O1 104.9(19)
C2B_1 C1B_1 H1A_1 110.8
O1 C1B_1 H1A_1 110.8
C2B_1 C1B_1 H1B_1 110.8
O1 C1B_1 H1B_1 110.8
H1A_1 C1B_1 H1B_1 108.8
C3B_1 C2B_1 C7B_1 120.0
C3B_1 C2B_1 C1B_1 119.7(17)
C7B_1 C2B_1 C1B_1 120.0(17)
C2B_1 C3B_1 C4B_1 120.0
C2B_1 C3B_1 H3B_1 120.0
C4B_1 C3B_1 H3B_1 120.0
C5B_1 C4B_1 C3B_1 120.0
C5B_1 C4B_1 H4B_1 120.0
C3B_1 C4B_1 H4B_1 120.0
C4B_1 C5B_1 C6B_1 120.0
C4B_1 C5B_1 H5B_1 120.0
C6B_1 C5B_1 H5B_1 120.0
C7B_1 C6B_1 C5B_1 120.0
C7B_1 C6B_1 H6B_1 120.0
C5B_1 C6B_1 H6B_1 120.0
C6B_1 C7B_1 C2B_1 120.0
C6B_1 C7B_1 H7B_1 120.0
C2B_1 C7B_1 H7B_1 120.0
O1 C1_2 C2_2 106.1(9)
O1 C1_2 H11_2 110.5
C2_2 C1_2 H11_2 110.5
O1 C1_2 H12_2 110.5
C2_2 C1_2 H12_2 110.5
H11_2 C1_2 H12_2 108.7
C3_2 C2_2 C7_2 120.0
C3_2 C2_2 C1_2 125.7(7)
C7_2 C2_2 C1_2 114.1(7)
C4_2 C3_2 C2_2 120.0
C4_2 C3_2 H3_2 120.0
C2_2 C3_2 H3_2 120.0
C3_2 C4_2 C5_2 120.0
C3_2 C4_2 H4_2 120.0
C5_2 C4_2 H4_2 120.0
C6_2 C5_2 C4_2 120.0
C6_2 C5_2 H5_2 120.0
C4_2 C5_2 H5_2 120.0
C7_2 C6_2 C5_2 120.0
C7_2 C6_2 H6_2 120.0
C5_2 C6_2 H6_2 120.0
C6_2 C7_2 C2_2 120.0
C6_2 C7_2 H7_2 120.0
C2_2 C7_2 H7_2 120.0
O1 C1C_3 C2C_3 109.5(14)
O1 C1C_3 H1C1_3 109.8
C2C_3 C1C_3 H1C1_3 109.8
O1 C1C_3 H1C2_3 109.8
C2C_3 C1C_3 H1C2_3 109.8
H1C1_3 C1C_3 H1C2_3 108.2
C3C_3 C2C_3 C7C_3 120.0
C3C_3 C2C_3 C1C_3 117.8(12)
C7C_3 C2C_3 C1C_3 122.1(12)
C2C_3 C3C_3 C4C_3 120.0
C2C_3 C3C_3 H3C_3 120.0
C4C_3 C3C_3 H3C_3 120.0
C5C_3 C4C_3 C3C_3 120.0
C5C_3 C4C_3 H4C_3 120.0
C3C_3 C4C_3 H4C_3 120.0
C4C_3 C5C_3 C6C_3 120.0
C4C_3 C5C_3 H5C_3 120.0
C6C_3 C5C_3 H5C_3 120.0
C7C_3 C6C_3 C5C_3 120.0
C7C_3 C6C_3 H6C_3 120.0
C5C_3 C6C_3 H6C_3 120.0
C6C_3 C7C_3 C2C_3 120.0
C6C_3 C7C_3 H7C_3 120.0
C2C_3 C7C_3 H7C_3 120.0
O2 C131_4 C141_4 106.4(4)
O2 C131_4 H13A_4 110.5
C141_4 C131_4 H13A_4 110.5
O2 C131_4 H13B_4 110.5
C141_4 C131_4 H13B_4 110.5
H13A_4 C131_4 H13B_4 108.6
C151_4 C141_4 C191_4 120.0
C151_4 C141_4 C131_4 122.0(4)
C191_4 C141_4 C131_4 117.6(4)
C141_4 C151_4 C161_4 120.0
C141_4 C151_4 H151_4 120.0
C161_4 C151_4 H151_4 120.0
C171_4 C161_4 C151_4 120.0
C171_4 C161_4 H161_4 120.0
C151_4 C161_4 H161_4 120.0
C161_4 C171_4 C181_4 120.0
C161_4 C171_4 H171_4 120.0
C181_4 C171_4 H171_4 120.0
C171_4 C181_4 C191_4 120.0
C171_4 C181_4 H181_4 120.0
C191_4 C181_4 H181_4 120.0
C181_4 C191_4 C141_4 120.0
C181_4 C191_4 H191_4 120.0
C141_4 C191_4 H191_4 120.0
C152_5 C142_5 C192_5 120.0
C142_5 C152_5 C162_5 120.0
C142_5 C152_5 H152_5 120.0
C162_5 C152_5 H152_5 120.0
C172_5 C162_5 C152_5 120.0
C172_5 C162_5 H162_5 120.0
C152_5 C162_5 H162_5 120.0
C182_5 C172_5 C162_5 120.0
C182_5 C172_5 H172_5 120.0
C162_5 C172_5 H172_5 120.0
C172_5 C182_5 C192_5 120.0
C172_5 C182_5 H182_5 120.0
C192_5 C182_5 H182_5 120.0
C182_5 C192_5 C142_5 120.0
C182_5 C192_5 H192_5 120.0
C142_5 C192_5 H192_5 120.0
C271_6 C261_6 C25 132.6(6)
C271_6 C261_6 H261_6 113.7
C25 C261_6 H261_6 113.7
C261_6 C271_6 H27A_6 120.0
C261_6 C271_6 H27B_6 120.0
H27A_6 C271_6 H27B_6 120.0
H27A_7 C272_7 H27B_7 120.0

loop_
_geom_bond_atom_site_label_1
_geom_bond_atom_site_label_2
_geom_bond_distance
O2 C131_4 1.415(5)
O2 C9 1.422(4)
O3 C10 1.416(4)
O3 C21 1.447(4)
O4 C11 1.334(4)
O4 C12 1.450(6)
O5 C11 1.194(5)
O6 C20 1.415(4)
O6 C23 1.453(4)
O7 C20 1.395(4)
O7 H7 0.8400
O8 C24 1.415(4)
O8 H8 0.8400
O9 C28 1.341(4)
O9 C25 1.452(4)
O10 C28 1.208(4)
O1 C1C_3 1.40(2)
O1 C1_2 1.401(13)
O1 C8 1.415(4)
O1 C1B_1 1.50(2)
C8 C20 1.530(5)
C8 C9 1.534(5)
C8 H8A 1.0000
C9 C10 1.533(5)
C9 H9 1.0000
C10 C11 1.506(5)
C10 H10 1.0000
C12 H12A 0.9800
C12 H12B 0.9800
C12 H12C 0.9800
C20 C21 1.520(4)
C21 C22 1.511(5)
C21 H21 1.0000
C22 C23 1.548(5)
C22 H22A 0.9900
C22 H22B 0.9900
C23 C24 1.528(5)
C23 H23 1.0000
C24 C25 1.526(5)
C24 H24 1.0000
C25 C261_6 1.498(6)
C25 H25 1.0000
C28 C29 1.483(5)
C29 C34 1.376(5)
C29 C30 1.392(5)
C30 C31 1.371(6)
C30 H30 0.9500
C31 C32 1.372(7)
C31 H31 0.9500
C32 C33 1.376(7)
C32 H32 0.9500
C33 C34 1.381(6)
C33 H33 0.9500
C34 H34 0.9500
C1B_1 C2B_1 1.44(3)
C1B_1 H1A_1 0.9900
C1B_1 H1B_1 0.9900
C2B_1 C3B_1 1.3900
C2B_1 C7B_1 1.3900
C3B_1 C4B_1 1.3900
C3B_1 H3B_1 0.9500
C4B_1 C5B_1 1.3900
C4B_1 H4B_1 0.9500
C5B_1 C6B_1 1.3900
C5B_1 H5B_1 0.9500
C6B_1 C7B_1 1.3900
C6B_1 H6B_1 0.9500
C7B_1 H7B_1 0.9500
C1_2 C2_2 1.514(14)
C1_2 H11_2 0.9900
C1_2 H12_2 0.9900
C2_2 C3_2 1.3900
C2_2 C7_2 1.3900
C3_2 C4_2 1.3900
C3_2 H3_2 0.9500
C4_2 C5_2 1.3900
C4_2 H4_2 0.9500
C5_2 C6_2 1.3900
C5_2 H5_2 0.9500
C6_2 C7_2 1.3900
C6_2 H6_2 0.9500
C7_2 H7_2 0.9500
C1C_3 C2C_3 1.56(2)
C1C_3 H1C1_3 0.9900
C1C_3 H1C2_3 0.9900
C2C_3 C3C_3 1.3900
C2C_3 C7C_3 1.3900
C3C_3 C4C_3 1.3900
C3C_3 H3C_3 0.9500
C4C_3 C5C_3 1.3900
C4C_3 H4C_3 0.9500
C5C_3 C6C_3 1.3900
C5C_3 H5C_3 0.9500
C6C_3 C7C_3 1.3900
C6C_3 H6C_3 0.9500
C7C_3 H7C_3 0.9500
C131_4 C141_4 1.549(7)
C131_4 H13A_4 0.9900
C131_4 H13B_4 0.9900
C141_4 C151_4 1.3900
C141_4 C191_4 1.3900
C151_4 C161_4 1.3900
C151_4 H151_4 0.9500
C161_4 C171_4 1.3900
C161_4 H161_4 0.9500
C171_4 C181_4 1.3900
C171_4 H171_4 0.9500
C181_4 C191_4 1.3900
C181_4 H181_4 0.9500
C191_4 H191_4 0.9500
C142_5 C152_5 1.3900
C142_5 C192_5 1.3900
C152_5 C162_5 1.3900
C152_5 H152_5 0.9500
C162_5 C172_5 1.3900
C162_5 H162_5 0.9500
C172_5 C182_5 1.3900
C172_5 H172_5 0.9500
C182_5 C192_5 1.3900
C182_5 H182_5 0.9500
C192_5 H192_5 0.9500
C261_6 C271_6 1.168(9)
C261_6 H261_6 0.9500
C271_6 H27A_6 0.9500
C271_6 H27B_6 0.9500
C272_7 H27A_7 0.9500
C272_7 H27B_7 0.9500

loop_
_geom_torsion_atom_site_label_1
_geom_torsion_atom_site_label_2
_geom_torsion_atom_site_label_3
_geom_torsion_atom_site_label_4
_geom_torsion
C1C_3 O1 C8 C20 -105.0(16)
C1_2 O1 C8 C20 -128.7(7)
C1B_1 O1 C8 C20 -90.3(11)
C1C_3 O1 C8 C9 136.1(16)
C1_2 O1 C8 C9 112.3(7)
C1B_1 O1 C8 C9 150.8(11)
C131_4 O2 C9 C10 -175.2(3)
C131_4 O2 C9 C8 63.6(4)
O1 C8 C9 O2 -175.2(3)
C20 C8 C9 O2 67.9(4)
O1 C8 C9 C10 65.5(3)
C20 C8 C9 C10 -51.5(4)
C21 O3 C10 C11 69.0(4)
C21 O3 C10 C9 -61.1(4)
O2 C9 C10 O3 -66.0(3)
C8 C9 C10 O3 59.0(4)
O2 C9 C10 C11 165.3(3)
C8 C9 C10 C11 -69.7(4)
C12 O4 C11 O5 -7.2(6)
C12 O4 C11 C10 176.9(4)
O3 C10 C11 O5 7.1(6)
C9 C10 C11 O5 134.3(4)
O3 C10 C11 O4 -177.0(3)
C9 C10 C11 O4 -49.8(4)
C23 O6 C20 O7 -79.5(3)
C23 O6 C20 C21 35.1(3)
C23 O6 C20 C8 157.3(3)
O1 C8 C20 O7 52.3(4)
C9 C8 C20 O7 166.5(3)
O1 C8 C20 O6 174.7(3)
C9 C8 C20 O6 -71.1(3)
O1 C8 C20 C21 -69.6(4)
C9 C8 C20 C21 44.6(4)
C10 O3 C21 C22 162.8(3)
C10 O3 C21 C20 52.2(4)
O7 C20 C21 O3 -167.7(3)
O6 C20 C21 O3 74.5(3)
C8 C20 C21 O3 -42.7(4)
O7 C20 C21 C22 78.8(3)
O6 C20 C21 C22 -39.0(3)
C8 C20 C21 C22 -156.3(3)
O3 C21 C22 C23 -89.1(3)
C20 C21 C22 C23 28.2(3)
C20 O6 C23 C24 -138.8(3)
C20 O6 C23 C22 -16.5(3)
C21 C22 C23 O6 -8.6(4)
C21 C22 C23 C24 109.3(3)
O6 C23 C24 O8 66.5(3)
C22 C23 C24 O8 -50.2(4)
O6 C23 C24 C25 -55.9(3)
C22 C23 C24 C25 -172.6(3)
C28 O9 C25 C261_6 -94.2(4)
C28 O9 C25 C24 143.3(3)
O8 C24 C25 O9 172.4(3)
C23 C24 C25 O9 -63.0(3)
O8 C24 C25 C261_6 52.6(4)
C23 C24 C25 C261_6 177.2(3)
C25 O9 C28 O10 -3.0(5)
C25 O9 C28 C29 177.3(3)
O10 C28 C29 C34 -169.3(4)
O9 C28 C29 C34 10.4(4)
O10 C28 C29 C30 9.2(5)
O9 C28 C29 C30 -171.1(3)
C34 C29 C30 C31 -0.1(6)
C28 C29 C30 C31 -178.6(4)
C29 C30 C31 C32 1.2(7)
C30 C31 C32 C33 -0.6(9)
C31 C32 C33 C34 -1.2(10)
C30 C29 C34 C33 -1.6(6)
C28 C29 C34 C33 176.8(4)
C32 C33 C34 C29 2.3(8)
C1C_3 O1 C1B_1 C2B_1 0(5)
C1_2 O1 C1B_1 C2B_1 -32.6(16)
C8 O1 C1B_1 C2B_1 -136.3(14)
O1 C1B_1 C2B_1 C3B_1 -126.1(18)
O1 C1B_1 C2B_1 C7B_1 60(2)
C7B_1 C2B_1 C3B_1 C4B_1 0.0
C1B_1 C2B_1 C3B_1 C4B_1 -174(2)
C2B_1 C3B_1 C4B_1 C5B_1 0.0
C3B_1 C4B_1 C5B_1 C6B_1 0.0
C4B_1 C5B_1 C6B_1 C7B_1 0.0
C5B_1 C6B_1 C7B_1 C2B_1 0.0
C3B_1 C2B_1 C7B_1 C6B_1 0.0
C1B_1 C2B_1 C7B_1 C6B_1 174(2)
C1C_3 O1 C1_2 C2_2 63(3)
C8 O1 C1_2 C2_2 -178.8(6)
C1B_1 O1 C1_2 C2_2 89(2)
O1 C1_2 C2_2 C3_2 -45.1(12)
O1 C1_2 C2_2 C7_2 129.3(8)
C7_2 C2_2 C3_2 C4_2 0.0
C1_2 C2_2 C3_2 C4_2 174.1(9)
C2_2 C3_2 C4_2 C5_2 0.0
C3_2 C4_2 C5_2 C6_2 0.0
C4_2 C5_2 C6_2 C7_2 0.0
C5_2 C6_2 C7_2 C2_2 0.0
C3_2 C2_2 C7_2 C6_2 0.0
C1_2 C2_2 C7_2 C6_2 -174.8(8)
C1_2 O1 C1C_3 C2C_3 -105(4)
C8 O1 C1C_3 C2C_3 -178.8(9)
C1B_1 O1 C1C_3 C2C_3 131(7)
O1 C1C_3 C2C_3 C3C_3 -58(2)
O1 C1C_3 C2C_3 C7C_3 125.2(15)
C7C_3 C2C_3 C3C_3 C4C_3 0.0
C1C_3 C2C_3 C3C_3 C4C_3 -176.6(14)
C2C_3 C3C_3 C4C_3 C5C_3 0.0
C3C_3 C4C_3 C5C_3 C6C_3 0.0
C4C_3 C5C_3 C6C_3 C7C_3 0.0
C5C_3 C6C_3 C7C_3 C2C_3 0.0
C3C_3 C2C_3 C7C_3 C6C_3 0.0
C1C_3 C2C_3 C7C_3 C6C_3 176.5(15)
C9 O2 C131_4 C141_4 172.1(4)
O2 C131_4 C141_4 C151_4 -34.1(7)
O2 C131_4 C141_4 C191_4 153.2(4)
C191_4 C141_4 C151_4 C161_4 0.0
C131_4 C141_4 C151_4 C161_4 -172.5(7)
C141_4 C151_4 C161_4 C171_4 0.0
C151_4 C161_4 C171_4 C181_4 0.0
C161_4 C171_4 C181_4 C191_4 0.0
C171_4 C181_4 C191_4 C141_4 0.0
C151_4 C141_4 C191_4 C181_4 0.0
C131_4 C141_4 C191_4 C181_4 172.8(6)
C192_5 C142_5 C152_5 C162_5 0.0
C142_5 C152_5 C162_5 C172_5 0.0
C152_5 C162_5 C172_5 C182_5 0.0
C162_5 C172_5 C182_5 C192_5 0.0
C172_5 C182_5 C192_5 C142_5 0.0
C152_5 C142_5 C192_5 C182_5 0.0
O9 C25 C261_6 C271_6 -5.3(8)
C24 C25 C261_6 C271_6 112.1(7)

loop_
_reflns_scale_group_code
_reflns_scale_meas_F
1 1.0
